data_7133760
loop_
_publ_author_name
'Dillon, Alexandra M.'
'Shtukenberg, Alexander G.'
'Demkiw, Krystyna M.'
'Woerpel, K. A.'
'Ward, Michael D.'

_publ_section_title
;
 Hydrogen-bonded frameworks for conformational analysis of reactive
 substrates.
;
_journal_issue 82
_journal_name_full 'Chemical communications (Cambridge, England)'
_journal_page_first 11770
_journal_page_last 11773
_journal_paper_doi 10.1039/d4cc03430a
_journal_volume 60
_journal_year 2024
_chemical_absolute_configuration rmad
_chemical_formula_sum 'C21 H27 Br N6 O7 S2'
_chemical_formula_weight 619.51
_chemical_name_common AD-II-143-A1
_space_group_crystal_system monoclinic
_space_group_IT_number 4
_space_group_name_Hall 'P 2yb'
_space_group_name_H-M_alt 'P 1 21 1'
_atom_sites_solution_hydrogens geom
_atom_sites_solution_primary dual
_atom_sites_solution_secondary difmap
_audit_update_record
;
2024-08-08 deposited with the CCDC.	2024-09-25 downloaded from the CCDC.
;
_cell_angle_alpha 90
_cell_angle_beta 99.550(4)
_cell_angle_gamma 90
_cell_formula_units_Z 2
_cell_length_a 7.7603(6)
_cell_length_b 21.0415(17)
_cell_length_c 7.9327(6)
_cell_measurement_reflns_used 9797
_cell_measurement_temperature 100.(2)
_cell_measurement_theta_max 28.4399
_cell_measurement_theta_min 2.6048
_cell_volume 1277.37(17)
_computing_cell_refinement 'SAINT V8.40B (Bruker AXS LLC, 2019)'
_computing_data_collection 'Bruker APEX4'
_computing_data_reduction 'SAINT V8.40B (Bruker AXS LLC, 2019)'
_computing_molecular_graphics 'Diamond (Brakdenburg 2014)'
_computing_publication_material 'Bruker APEX4'
_computing_structure_refinement 'SHELXL-2019/1 (Sheldrick, 2019)'
_computing_structure_solution 'XT, VERSION 2018/2'
_diffrn_ambient_temperature 100.(2)
_diffrn_detector_area_resol_mean 7.3910
_diffrn_measured_fraction_theta_full 0.996
_diffrn_measured_fraction_theta_max 0.996
_diffrn_measurement_device 'three-circle diffractometer'
_diffrn_measurement_device_type 'Bruker D8 SMART APEXII'
_diffrn_measurement_method '\f and \w scans'
_diffrn_radiation_monochromator 'multilayer optics'
_diffrn_radiation_probe x-ray
_diffrn_radiation_type MoK\a
_diffrn_radiation_wavelength 0.71073
_diffrn_reflns_av_R_equivalents 0.0774
_diffrn_reflns_av_unetI/netI 0.0588
_diffrn_reflns_limit_h_max 10
_diffrn_reflns_limit_h_min -10
_diffrn_reflns_limit_k_max 28
_diffrn_reflns_limit_k_min -26
_diffrn_reflns_limit_l_max 10
_diffrn_reflns_limit_l_min -10
_diffrn_reflns_number 3339
_diffrn_reflns_theta_full 25.24
_diffrn_reflns_theta_max 28.56
_diffrn_reflns_theta_min 1.94
_diffrn_source 'microfocus sealed X-ray tube'
_diffrn_source_current 1.0
_diffrn_source_power 0.05
_diffrn_source_type Incoatec
_diffrn_source_voltage 50
_exptl_absorpt_coefficient_mu 1.827
_exptl_absorpt_correction_T_max 0.91
_exptl_absorpt_correction_T_min 0.69
_exptl_absorpt_correction_type multi-scan
_exptl_absorpt_process_details
;
Krause, L., Herbst-Irmer, R., Sheldrick, G. M., Stalke, D. (2015).
"Comparison of silver and molybdenum microfocus X-ray sources for
single-crystal structure determination"
J. Appl. Cryst. 48, 3-10.
doi:10.1107/S1600576714022985
;
_exptl_crystal_colour colourless
_exptl_crystal_density_diffrn 1.611
_exptl_crystal_density_method 'not measured'
_exptl_crystal_description needle
_exptl_crystal_F_000 636
_exptl_crystal_size_max 0.370
_exptl_crystal_size_mid 0.180
_exptl_crystal_size_min 0.050
_refine_diff_density_max 0.710
_refine_diff_density_min -0.602
_refine_ls_abs_structure_details
;

Refined as an inversion twin.
;
_refine_ls_abs_structure_Flack 0.52(3)
_refine_ls_extinction_method none
_refine_ls_goodness_of_fit_ref 1.093
_refine_ls_hydrogen_treatment constr
_refine_ls_matrix_type full
_refine_ls_number_parameters 336
_refine_ls_number_reflns 3339
_refine_ls_number_restraints 7
_refine_ls_restrained_S_all 1.092
_refine_ls_R_factor_all 0.0509
_refine_ls_R_factor_gt 0.0483
_refine_ls_shift/su_max 0.000
_refine_ls_shift/su_mean 0.000
_refine_ls_structure_factor_coef Fsqd
_refine_ls_weighting_details 'w=1/[\s^2^(Fo^2^)+(0.0634P)^2^+2.0625P] where P=(Fo^2^+2Fc^2^)/3'
_refine_ls_weighting_scheme calc
_refine_ls_wR_factor_gt 0.1253
_refine_ls_wR_factor_ref 0.1269
_reflns_Friedel_coverage 0.000
_reflns_number_gt 3217
_reflns_number_total 3339
_reflns_threshold_expression 'I > 2\s(I)'
_cod_data_source_file d4cc03430a2.cif
_cod_data_source_block 23mdw66d
_cod_depositor_comments
;
The following automatic conversions were performed:

data item '_exptl_absorpt_correction_type' value 'Multi-Scan' was
changed to 'multi-scan' in accordance with the
/home/data/users/saulius/crontab/automatic-downloads/rss-feeds/RSC/lib/dictionaries/cif_core.dic
dictionary named 'cif_core.dic' version 2.4.2 last updated on
2011-04-26.

Automatic conversion script
Id: cif_fix_values 8170 2020-07-09 18:12:32Z antanas 

 Adding full bibliography for 7133757--7133764.cif.
;
_cod_database_code 7133760

loop_
_space_group_symop_operation_xyz
'x, y, z'
'-x, y+1/2, -z'

loop_
_atom_site_type_symbol
_atom_site_label
_atom_site_fract_x
_atom_site_fract_y
_atom_site_fract_z
_atom_site_U_iso_or_equiv
_atom_site_adp_type
_atom_site_calc_flag
_atom_site_refinement_flags_adp
_atom_site_refinement_flags_occupancy
_atom_site_refinement_flags_posn
_atom_site_occupancy
_atom_site_disorder_assembly
_atom_site_disorder_group
Br Br1 0.19302(8) 0.29445(6) 0.35982(7) 0.02694(16) Uani d . . . 1 . .
O O006 0.1048(5) 0.2176(2) 0.7507(5) 0.0182(8) Uani d . . . 1 . .
C C13 0.2553(7) 0.3798(2) 0.7302(7) 0.0187(10) Uani d . . D 1 . .
H H13 0.314738 0.377109 0.635001 0.022000 Uiso calc U . R 1 . .
C C14 0.2479(7) 0.4373(2) 0.8150(7) 0.0223(11) Uani d . . D 1 . .
H H14 0.302243 0.473852 0.776994 0.027000 Uiso calc U . R 1 . .
C C15 0.1618(8) 0.4417(3) 0.9546(7) 0.0251(12) Uani d . . D 1 . .
H H15 0.158976 0.480943 1.013445 0.030000 Uiso calc U . R 1 . .
C C16 0.0801(8) 0.3885(2) 1.0073(7) 0.0247(12) Uani d . . D 1 . .
H H16 0.019048 0.391492 1.101338 0.030000 Uiso calc U . R 1 . .
C C17 0.0868(7) 0.3305(2) 0.9235(6) 0.0179(10) Uani d . . D 1 . .
H H17 0.031165 0.294130 0.960703 0.021000 Uiso calc U . R 1 . .
C C18 0.1755(6) 0.3261(2) 0.7848(6) 0.0158(10) Uani d . . D 1 . .
C C19 0.1847(6) 0.2621(3) 0.7065(7) 0.0131(9) Uani d . . . 1 . .
C C20 0.3006(7) 0.2518(3) 0.5728(7) 0.0172(10) Uani d . . . 1 . .
H H20 0.416668 0.271868 0.614060 0.021000 Uiso calc U . R 1 . .
C C21 0.3309(5) 0.1788(2) 0.5335(6) 0.0080(8) Uani d . . . 1 . .
H H21A 0.369884 0.156148 0.640975 0.012000 Uiso calc U . R 1 . .
H H21B 0.420245 0.175236 0.460007 0.012000 Uiso calc U . R 1 . .
H H21C 0.221291 0.160180 0.475312 0.012000 Uiso calc U . R 1 . .
S S1 0.69560(16) 0.17048(6) 0.07203(17) 0.0143(2) Uani d . . . 1 . .
S S2 0.67464(15) 0.46736(6) 0.42273(17) 0.0138(2) Uani d . . . 1 . .
O O1 0.8361(5) 0.18162(19) -0.0256(5) 0.0170(8) Uani d . . . 1 . .
O O2 0.5238(5) 0.1768(2) -0.0341(5) 0.0194(8) Uani d . . . 1 . .
O O3 0.7161(5) 0.11016(19) 0.1648(5) 0.0189(8) Uani d . . . 1 . .
O O4 0.6471(5) 0.52731(19) 0.3308(6) 0.0199(8) Uani d . . . 1 . .
O O5 0.8487(5) 0.4635(2) 0.5283(5) 0.0184(8) Uani d . . . 1 . .
O O6 0.5364(5) 0.45392(19) 0.5222(5) 0.0167(7) Uani d . . . 1 . .
C C1 0.7094(6) 0.2304(2) 0.2299(6) 0.0116(9) Uani d . . . 1 . .
C C2 0.7417(7) 0.2128(3) 0.3979(7) 0.0143(10) Uani d . . . 1 . .
H H2 0.757834 0.169205 0.427081 0.017000 Uiso calc U . R 1 . .
C C3 0.7513(7) 0.2584(3) 0.5275(7) 0.0146(10) Uani d . . . 1 . .
H H3 0.774421 0.245379 0.643765 0.018000 Uiso calc U . R 1 . .
C C4 0.7277(7) 0.3216(3) 0.4884(7) 0.0134(9) Uani d . . . 1 . .
H H4 0.733629 0.352007 0.577710 0.016000 Uiso calc U . R 1 . .
C C5 0.6942(6) 0.3420(2) 0.3138(7) 0.0114(9) Uani d . . . 1 . .
C C6 0.6689(6) 0.4068(2) 0.2660(7) 0.0128(9) Uani d . . . 1 . .
C C7 0.6429(7) 0.4250(3) 0.0980(7) 0.0172(10) Uani d . . . 1 . .
H H7 0.627487 0.468707 0.069131 0.021000 Uiso calc U . R 1 . .
C C8 0.6389(7) 0.3799(3) -0.0301(7) 0.0188(11) Uani d . . . 1 . .
H H8 0.622920 0.393164 -0.146167 0.023000 Uiso calc U . R 1 . .
C C9 0.6576(7) 0.3163(3) 0.0083(7) 0.0159(10) Uani d . . . 1 . .
H H9 0.651485 0.285943 -0.081143 0.019000 Uiso calc U . R 1 . .
C C10 0.6864(5) 0.2956(3) 0.1827(6) 0.0102(8) Uani d . . . 1 . .
N N1 0.7975(6) 0.6405(2) 0.9299(6) 0.0167(9) Uani d . . . 1 . .
H H1A 0.899325 0.659560 0.955825 0.020000 Uiso calc U . R 1 . .
H H1B 0.705114 0.656309 0.966036 0.020000 Uiso calc U . R 1 . .
N N2 0.6285(6) 0.5589(2) 0.7988(6) 0.0190(9) Uani d . . . 1 . .
H H2A 0.618661 0.523819 0.737534 0.023000 Uiso calc U . R 1 . .
H H2B 0.536517 0.574871 0.835110 0.023000 Uiso calc U . R 1 . .
N N3 0.9208(6) 0.5635(2) 0.7814(7) 0.0191(9) Uani d . . . 1 . .
H H3A 1.023213 0.582283 0.806659 0.023000 Uiso calc U . R 1 . .
H H3B 0.909990 0.528618 0.719543 0.023000 Uiso calc U . R 1 . .
C C11 0.7831(7) 0.5879(3) 0.8366(7) 0.0142(9) Uani d . . . 1 . .
N N4 0.1711(6) 0.4956(2) 0.4056(7) 0.0175(9) Uani d . . . 1 . .
H H4A 0.274201 0.477138 0.424898 0.021000 Uiso calc U . R 1 . .
H H4B 0.078639 0.475516 0.429318 0.021000 Uiso calc U . R 1 . .
N N5 -0.0002(6) 0.5822(2) 0.3107(7) 0.0206(10) Uani d . . . 1 . .
H H5A -0.010397 0.620769 0.267472 0.025000 Uiso calc U . R 1 . .
H H5B -0.092934 0.562193 0.334312 0.025000 Uiso calc U . R 1 . .
N N6 0.2941(6) 0.5846(2) 0.3045(6) 0.0174(9) Uani d . . . 1 . .
H H6A 0.283114 0.623148 0.261247 0.021000 Uiso calc U . R 1 . .
H H6B 0.397322 0.566181 0.323898 0.021000 Uiso calc U . R 1 . .
C C12 0.1550(7) 0.5541(3) 0.3404(6) 0.0146(9) Uani d . . . 1 . .

loop_
_atom_site_aniso_label
_atom_site_aniso_U_11
_atom_site_aniso_U_22
_atom_site_aniso_U_33
_atom_site_aniso_U_12
_atom_site_aniso_U_13
_atom_site_aniso_U_23
Br1 0.0323(3) 0.0316(3) 0.0169(3) -0.0003(3) 0.0040(2) 0.0046(3)
O006 0.0186(17) 0.0188(18) 0.0172(18) 0.0013(15) 0.0027(14) 0.0042(15)
C13 0.018(2) 0.020(3) 0.019(3) -0.001(2) 0.003(2) 0.002(2)
C14 0.019(2) 0.019(3) 0.027(3) -0.003(2) -0.003(2) 0.001(2)
C15 0.030(3) 0.019(3) 0.024(3) 0.006(2) -0.003(2) -0.003(2)
C16 0.022(3) 0.032(3) 0.020(3) 0.008(2) 0.005(2) -0.004(2)
C17 0.015(2) 0.022(3) 0.016(2) 0.001(2) 0.0017(19) -0.001(2)
C18 0.014(2) 0.017(2) 0.016(3) 0.0013(19) 0.0004(18) 0.001(2)
C19 0.009(2) 0.014(2) 0.016(2) 0.0010(17) 0.0006(17) 0.0003(19)
C20 0.016(2) 0.019(2) 0.017(2) -0.0026(19) 0.0034(19) -0.003(2)
C21 0.0037(17) 0.012(2) 0.009(2) -0.0001(15) 0.0020(15) 0.0010(17)
S1 0.0140(5) 0.0133(5) 0.0164(6) -0.0019(5) 0.0048(4) -0.0027(5)
S2 0.0115(5) 0.0126(5) 0.0181(6) 0.0000(4) 0.0047(4) -0.0039(5)
O1 0.0191(18) 0.0172(18) 0.0172(18) -0.0023(14) 0.0106(15) -0.0040(15)
O2 0.0188(18) 0.022(2) 0.0164(18) -0.0064(16) 0.0012(14) -0.0027(16)
O3 0.0201(19) 0.0129(17) 0.026(2) -0.0033(14) 0.0088(16) 0.0015(16)
O4 0.0222(19) 0.0117(17) 0.027(2) 0.0030(15) 0.0080(16) -0.0012(16)
O5 0.0139(16) 0.0191(18) 0.022(2) -0.0017(15) 0.0019(14) -0.0054(16)
O6 0.0116(16) 0.0189(18) 0.0213(18) 0.0028(14) 0.0074(14) -0.0023(15)
C1 0.012(2) 0.011(2) 0.012(2) 0.0017(17) 0.0035(17) -0.0024(18)
C2 0.013(2) 0.014(2) 0.017(2) 0.0016(18) 0.0073(18) -0.001(2)
C3 0.014(2) 0.017(2) 0.012(2) 0.0025(19) 0.0018(17) 0.002(2)
C4 0.012(2) 0.016(2) 0.013(2) -0.0013(18) 0.0040(17) -0.0015(19)
C5 0.0089(19) 0.013(2) 0.012(2) 0.0012(17) 0.0013(16) 0.0012(19)
C6 0.010(2) 0.012(2) 0.016(2) -0.0021(16) 0.0027(18) -0.0017(18)
C7 0.017(2) 0.015(2) 0.021(3) 0.0032(19) 0.005(2) 0.007(2)
C8 0.018(2) 0.026(3) 0.012(2) 0.004(2) 0.0002(19) 0.004(2)
C9 0.016(2) 0.021(2) 0.010(2) 0.0039(19) 0.0001(17) -0.0008(19)
C10 0.0066(16) 0.0122(19) 0.0120(19) -0.0004(19) 0.0018(14) -0.001(2)
N1 0.015(2) 0.019(2) 0.016(2) 0.0006(17) 0.0029(17) -0.0049(17)
N2 0.017(2) 0.018(2) 0.022(2) 0.0021(18) 0.0040(18) -0.0039(19)
N3 0.014(2) 0.021(2) 0.022(2) 0.0008(17) 0.0013(17) -0.0087(19)
C11 0.016(2) 0.014(2) 0.013(2) 0.0019(18) 0.0044(18) 0.0018(18)
N4 0.015(2) 0.014(2) 0.025(2) 0.0015(16) 0.0069(18) 0.0043(18)
N5 0.017(2) 0.014(2) 0.030(3) 0.0033(17) 0.0013(19) 0.009(2)
N6 0.018(2) 0.016(2) 0.019(2) 0.0007(17) 0.0044(17) 0.0040(18)
C12 0.022(2) 0.015(2) 0.008(2) 0.002(2) 0.0034(18) -0.0008(18)

loop_
_atom_type_symbol
_atom_type_description
_atom_type_scat_dispersion_real
_atom_type_scat_dispersion_imag
_atom_type_scat_source
C C 0.0033 0.0016 'International Tables Vol C Tables 4.2.6.8 and 6.1.1.4'
H H 0.0000 0.0000 'International Tables Vol C Tables 4.2.6.8 and 6.1.1.4'
Br Br -0.2901 2.4595 'International Tables Vol C Tables 4.2.6.8 and 6.1.1.4'
N N 0.0061 0.0033 'International Tables Vol C Tables 4.2.6.8 and 6.1.1.4'
O O 0.0106 0.0060 'International Tables Vol C Tables 4.2.6.8 and 6.1.1.4'
S S 0.1246 0.1234 'International Tables Vol C Tables 4.2.6.8 and 6.1.1.4'

loop_
_geom_angle_atom_site_label_1
_geom_angle_atom_site_label_2
_geom_angle_atom_site_label_3
_geom_angle_site_symmetry_1
_geom_angle_site_symmetry_3
_geom_angle
_geom_angle_publ_flag
C14 C13 C18 . . 120.0(5) ?
C14 C13 H13 . . 120.000000 ?
C18 C13 H13 . . 120.000000 ?
C15 C14 C13 . . 120.5(5) ?
C15 C14 H14 . . 119.700000 ?
C13 C14 H14 . . 119.700000 ?
C16 C15 C14 . . 119.4(5) ?
C16 C15 H15 . . 120.300000 ?
C14 C15 H15 . . 120.300000 ?
C15 C16 C17 . . 120.5(5) ?
C15 C16 H16 . . 119.700000 ?
C17 C16 H16 . . 119.700000 ?
C18 C17 C16 . . 119.8(5) ?
C18 C17 H17 . . 120.100000 ?
C16 C17 H17 . . 120.100000 ?
C13 C18 C17 . . 119.7(5) ?
C13 C18 C19 . . 123.3(4) ?
C17 C18 C19 . . 116.9(4) ?
O006 C19 C18 . . 121.2(5) ?
O006 C19 C20 . . 119.0(5) ?
C18 C19 C20 . . 119.8(4) ?
C19 C20 C21 . . 113.6(4) ?
C19 C20 Br1 . . 108.5(4) ?
C21 C20 Br1 . . 109.1(3) ?
C19 C20 H20 . . 108.500000 ?
C21 C20 H20 . . 108.500000 ?
Br1 C20 H20 . . 108.500000 ?
C20 C21 H21A . . 109.500000 ?
C20 C21 H21B . . 109.500000 ?
H21A C21 H21B . . 109.500000 ?
C20 C21 H21C . . 109.500000 ?
H21A C21 H21C . . 109.500000 ?
H21B C21 H21C . . 109.500000 ?
O1 S1 O2 . . 111.8(2) ?
O1 S1 O3 . . 112.2(2) ?
O2 S1 O3 . . 112.4(2) ?
O1 S1 C1 . . 107.4(2) ?
O2 S1 C1 . . 106.6(2) ?
O3 S1 C1 . . 105.9(2) ?
O4 S2 O6 . . 112.2(2) ?
O4 S2 O5 . . 112.2(3) ?
O6 S2 O5 . . 111.7(2) ?
O4 S2 C6 . . 106.7(2) ?
O6 S2 C6 . . 107.7(2) ?
O5 S2 C6 . . 105.9(2) ?
C2 C1 C10 . . 120.7(5) ?
C2 C1 S1 . . 118.6(4) ?
C10 C1 S1 . . 120.7(4) ?
C1 C2 C3 . . 120.7(5) ?
C1 C2 H2 . . 119.600000 ?
C3 C2 H2 . . 119.600000 ?
C4 C3 C2 . . 120.6(5) ?
C4 C3 H3 . . 119.700000 ?
C2 C3 H3 . . 119.700000 ?
C3 C4 C5 . . 120.4(5) ?
C3 C4 H4 . . 119.800000 ?
C5 C4 H4 . . 119.800000 ?
C6 C5 C10 . . 118.5(5) ?
C6 C5 C4 . . 122.8(5) ?
C10 C5 C4 . . 118.7(5) ?
C7 C6 C5 . . 121.4(5) ?
C7 C6 S2 . . 117.5(4) ?
C5 C6 S2 . . 121.0(4) ?
C6 C7 C8 . . 120.2(5) ?
C6 C7 H7 . . 119.900000 ?
C8 C7 H7 . . 119.900000 ?
C9 C8 C7 . . 121.0(5) ?
C9 C8 H8 . . 119.500000 ?
C7 C8 H8 . . 119.500000 ?
C8 C9 C10 . . 120.3(5) ?
C8 C9 H9 . . 119.900000 ?
C10 C9 H9 . . 119.900000 ?
C5 C10 C1 . . 118.8(4) ?
C5 C10 C9 . . 118.6(5) ?
C1 C10 C9 . . 122.6(5) ?
C11 N1 H1A . . 120.000000 ?
C11 N1 H1B . . 120.000000 ?
H1A N1 H1B . . 120.000000 ?
C11 N2 H2A . . 120.000000 ?
C11 N2 H2B . . 120.000000 ?
H2A N2 H2B . . 120.000000 ?
C11 N3 H3A . . 120.000000 ?
C11 N3 H3B . . 120.000000 ?
H3A N3 H3B . . 120.000000 ?
N3 C11 N1 . . 120.7(5) ?
N3 C11 N2 . . 119.6(5) ?
N1 C11 N2 . . 119.7(5) ?
C12 N4 H4A . . 120.000000 ?
C12 N4 H4B . . 120.000000 ?
H4A N4 H4B . . 120.000000 ?
C12 N5 H5A . . 120.000000 ?
C12 N5 H5B . . 120.000000 ?
H5A N5 H5B . . 120.000000 ?
C12 N6 H6A . . 120.000000 ?
C12 N6 H6B . . 120.000000 ?
H6A N6 H6B . . 120.000000 ?
N6 C12 N5 . . 119.6(5) ?
N6 C12 N4 . . 120.1(5) ?
N5 C12 N4 . . 120.2(5) ?

loop_
_geom_bond_atom_site_label_1
_geom_bond_atom_site_label_2
_geom_bond_site_symmetry_2
_geom_bond_distance
_geom_bond_publ_flag
Br1 C20 . 1.973(6) ?
O006 C19 . 1.207(7) ?
C13 C14 . 1.390(4) ?
C13 C18 . 1.390(4) ?
C13 H13 . 0.950000 ?
C14 C15 . 1.388(5) ?
C14 H14 . 0.950000 ?
C15 C16 . 1.386(5) ?
C15 H15 . 0.950000 ?
C16 C17 . 1.394(4) ?
C16 H16 . 0.950000 ?
C17 C18 . 1.394(4) ?
C17 H17 . 0.950000 ?
C18 C19 . 1.490(7) ?
C19 C20 . 1.515(7) ?
C20 C21 . 1.591(7) ?
C20 H20 . 1.000000 ?
C21 H21A . 0.980000 ?
C21 H21B . 0.980000 ?
C21 H21C . 0.980000 ?
S1 O1 . 1.457(4) ?
S1 O2 . 1.460(4) ?
S1 O3 . 1.463(4) ?
S1 C1 . 1.767(5) ?
S2 O4 . 1.455(4) ?
S2 O6 . 1.461(4) ?
S2 O5 . 1.469(4) ?
S2 C6 . 1.777(5) ?
C1 C2 . 1.366(7) ?
C1 C10 . 1.425(7) ?
C2 C3 . 1.398(7) ?
C2 H2 . 0.950000 ?
C3 C4 . 1.371(7) ?
C3 H3 . 0.950000 ?
C4 C5 . 1.433(7) ?
C4 H4 . 0.950000 ?
C5 C6 . 1.419(7) ?
C5 C10 . 1.421(7) ?
C6 C7 . 1.369(8) ?
C7 C8 . 1.387(8) ?
C7 H7 . 0.950000 ?
C8 C9 . 1.376(8) ?
C8 H8 . 0.950000 ?
C9 C10 . 1.432(7) ?
C9 H9 . 0.950000 ?
N1 C11 . 1.326(7) ?
N1 H1A . 0.880000 ?
N1 H1B . 0.880000 ?
N2 C11 . 1.334(7) ?
N2 H2A . 0.880000 ?
N2 H2B . 0.880000 ?
N3 C11 . 1.323(7) ?
N3 H3A . 0.880000 ?
N3 H3B . 0.880000 ?
N4 C12 . 1.333(7) ?
N4 H4A . 0.880000 ?
N4 H4B . 0.880000 ?
N5 C12 . 1.327(7) ?
N5 H5A . 0.880000 ?
N5 H5B . 0.880000 ?
N6 C12 . 1.326(7) ?
N6 H6A . 0.880000 ?
N6 H6B . 0.880000 ?
